data_7059850
loop_
_publ_author_name
'Lokshin, Vladimir'
'Clavier, Herv\'e'
'Khodorkovsky, Vladimir'

_publ_section_title
;
 Spiro 1,3-indandiones: intramolecular photochemical reactions of carbonyl
 groups with carbon--carbon double bonds
;
_journal_issue 34
_journal_name_full 'New Journal of Chemistry'
_journal_page_first 14373
_journal_page_last 14378
_journal_paper_doi 10.1039/D0NJ02923H
_journal_volume 44
_journal_year 2020
_chemical_formula_moiety '2(C28 H22 O4)'
_chemical_formula_sum 'C56 H44 O8'
_chemical_formula_weight 844.91
_space_group_crystal_system monoclinic
_space_group_IT_number 14
_space_group_name_Hall '-P 2ybc'
_space_group_name_H-M_alt 'P 1 21/c 1'
_atom_sites_solution_hydrogens geom
_atom_sites_solution_primary iterative
_audit_creation_date 2016-04-25
_audit_creation_method
;
Olex2 1.2
(compiled 2016.02.16 svn.r3265 for OlexSys, GUI svn.r5155)
;
_audit_update_record
;
2020-03-24 deposited with the CCDC.	2020-07-27 downloaded from the CCDC.
;
_cell_angle_alpha 90
_cell_angle_beta 96.220(3)
_cell_angle_gamma 90
_cell_formula_units_Z 4
_cell_length_a 20.7429(9)
_cell_length_b 19.0061(5)
_cell_length_c 11.4935(2)
_cell_measurement_reflns_used 4458
_cell_measurement_temperature 293
_cell_measurement_theta_max 63.4650
_cell_measurement_theta_min 4.4900
_cell_volume 4504.5(2)
_computing_cell_refinement
;
CrysAlisPro, Agilent Technologies,
Version 1.171.37.35 (release 13-08-2014 CrysAlis171 .NET)
(compiled Aug 13 2014,18:06:01)
;
_computing_data_collection
;
CrysAlisPro, Agilent Technologies,
Version 1.171.37.35 (release 13-08-2014 CrysAlis171 .NET)
(compiled Aug 13 2014,18:06:01)
;
_computing_data_reduction
;
CrysAlisPro, Agilent Technologies,
Version 1.171.37.35 (release 13-08-2014 CrysAlis171 .NET)
(compiled Aug 13 2014,18:06:01)
;
_computing_molecular_graphics 'Olex2 (Dolomanov et al., 2009)'
_computing_publication_material 'Olex2 (Dolomanov et al., 2009)'
_computing_structure_refinement 'ShelXL (Sheldrick, 2015)'
_computing_structure_solution
;
Superflip (Palatinus & Chapuis, 2007;Palatinus & van der Lee, 2008;
Palatinus et al., 2012)
;
_diffrn_ambient_temperature 293
_diffrn_detector 'CCD plate'
_diffrn_detector_area_resol_mean 5.3048
_diffrn_detector_type AtlasS2
_diffrn_measured_fraction_theta_full 0.940
_diffrn_measured_fraction_theta_max 0.991
_diffrn_measurement_details
;
#__ type_ start__ end____ width___ exp.time_
  1 omega -133.00  -69.00   1.0000   10.0000
omega____ theta____ kappa____ phi______ frames
    -      -33.5201 -166.0000 -124.0000 64

#__ type_ start__ end____ width___ exp.time_
  2 omega -115.00  -80.00   1.0000   10.0000
omega____ theta____ kappa____ phi______ frames
    -      -33.5201  -99.0000 -180.0000 35

#__ type_ start__ end____ width___ exp.time_
  3 omega  -41.00   46.00   1.0000   10.0000
omega____ theta____ kappa____ phi______ frames
    -      -33.5201   38.0000 -180.0000 87

#__ type_ start__ end____ width___ exp.time_
  4 omega -120.00    8.00   1.0000   10.0000
omega____ theta____ kappa____ phi______ frames
    -      -33.5201  -38.0000   30.0000 128

#__ type_ start__ end____ width___ exp.time_
  5 omega -119.00  -80.00   1.0000   10.0000
omega____ theta____ kappa____ phi______ frames
    -      -33.5201  -99.0000  120.0000 39

#__ type_ start__ end____ width___ exp.time_
  6 omega   -4.00   24.00   1.0000   10.0000
omega____ theta____ kappa____ phi______ frames
    -       33.5201   57.0000  -30.0000 28

#__ type_ start__ end____ width___ exp.time_
  7 omega   76.00  102.00   1.0000   10.0000
omega____ theta____ kappa____ phi______ frames
    -       33.5201   57.0000  -30.0000 26

#__ type_ start__ end____ width___ exp.time_
  8 omega    2.00   47.00   1.0000   10.0000
omega____ theta____ kappa____ phi______ frames
    -       33.5201  -99.0000  -60.0000 45

#__ type_ start__ end____ width___ exp.time_
  9 omega   58.00  129.00   1.0000   10.0000
omega____ theta____ kappa____ phi______ frames
    -       33.5201  178.0000  -60.0000 71

#__ type_ start__ end____ width___ exp.time_
 10 omega   16.00   55.00   1.0000   60.0000
omega____ theta____ kappa____ phi______ frames
    -       97.5141  -61.0000 -150.0000 39

#__ type_ start__ end____ width___ exp.time_
 11 omega   24.00   52.00   1.0000   60.0000
omega____ theta____ kappa____ phi______ frames
    -       97.5141  -30.0000   60.0000 28

#__ type_ start__ end____ width___ exp.time_
 12 omega   55.00  109.00   1.0000   60.0000
omega____ theta____ kappa____ phi______ frames
    -       97.5141  -94.0000  -30.0000 54

#__ type_ start__ end____ width___ exp.time_
 13 omega  146.00  173.00   1.0000   60.0000
omega____ theta____ kappa____ phi______ frames
    -       97.5141  111.0000 -180.0000 27

#__ type_ start__ end____ width___ exp.time_
 14 omega   50.00  112.00   1.0000   60.0000
omega____ theta____ kappa____ phi______ frames
    -       97.5141 -111.0000  120.0000 62

#__ type_ start__ end____ width___ exp.time_
 15 omega   71.00  121.00   1.0000   60.0000
omega____ theta____ kappa____ phi______ frames
    -       97.5141  178.0000    0.0000 50

#__ type_ start__ end____ width___ exp.time_
 16 omega   17.00   42.00   1.0000   60.0000
omega____ theta____ kappa____ phi______ frames
    -       97.5141 -111.0000 -120.0000 25

#__ type_ start__ end____ width___ exp.time_
 17 omega   11.00   89.00   1.0000   60.0000
omega____ theta____ kappa____ phi______ frames
    -       97.5141  -30.0000   90.0000 78

#__ type_ start__ end____ width___ exp.time_
 18 omega   20.00   62.00   1.0000   60.0000
omega____ theta____ kappa____ phi______ frames
    -       97.5141  -30.0000   30.0000 42

#__ type_ start__ end____ width___ exp.time_
 19 omega   59.00  115.00   1.0000   60.0000
omega____ theta____ kappa____ phi______ frames
    -       97.5141 -111.0000 -120.0000 56

#__ type_ start__ end____ width___ exp.time_
 20 omega  102.00  130.00   1.0000   60.0000
omega____ theta____ kappa____ phi______ frames
    -       97.5141  111.0000 -180.0000 28

#__ type_ start__ end____ width___ exp.time_
 21 omega   69.00  137.00   1.0000   60.0000
omega____ theta____ kappa____ phi______ frames
    -       97.5141  -61.0000 -150.0000 68

#__ type_ start__ end____ width___ exp.time_
 22 omega  145.00  174.00   1.0000   60.0000
omega____ theta____ kappa____ phi______ frames
    -       97.5141  111.0000  120.0000 29

#__ type_ start__ end____ width___ exp.time_
 23 omega   21.00   91.00   1.0000   60.0000
omega____ theta____ kappa____ phi______ frames
    -       97.5141  -45.0000  -30.0000 70

#__ type_ start__ end____ width___ exp.time_
 24 omega   28.00  124.00   1.0000   60.0000
omega____ theta____ kappa____ phi______ frames
    -       97.5141  -61.0000   90.0000 96

#__ type_ start__ end____ width___ exp.time_
 25 omega    4.00   36.00   1.0000   60.0000
omega____ theta____ kappa____ phi______ frames
    -       97.5141  -94.0000  -30.0000 32

#__ type_ start__ end____ width___ exp.time_
 26 omega    3.00  178.00   1.0000   60.0000
omega____ theta____ kappa____ phi______ frames
    -       97.5141   15.0000   60.0000 175
;
_diffrn_measurement_device 'four-circle diffractometer'
_diffrn_measurement_device_type 'SuperNova, Dual, Cu at zero, AtlasS2'
_diffrn_measurement_method '\w scans'
_diffrn_orient_matrix_UB_11 -0.0307613000
_diffrn_orient_matrix_UB_12 0.0705010000
_diffrn_orient_matrix_UB_13 -0.0424324000
_diffrn_orient_matrix_UB_21 -0.0671793000
_diffrn_orient_matrix_UB_22 -0.0274967000
_diffrn_orient_matrix_UB_23 0.0240223000
_diffrn_orient_matrix_UB_31 0.0111303000
_diffrn_orient_matrix_UB_32 0.0290567000
_diffrn_orient_matrix_UB_33 0.1256745000
_diffrn_radiation_monochromator mirror
_diffrn_radiation_probe x-ray
_diffrn_radiation_type CuK\a
_diffrn_radiation_wavelength 1.54184
_diffrn_reflns_av_R_equivalents 0.0442
_diffrn_reflns_av_unetI/netI 0.0415
_diffrn_reflns_Laue_measured_fraction_full 0.940
_diffrn_reflns_Laue_measured_fraction_max 0.991
_diffrn_reflns_limit_h_max 24
_diffrn_reflns_limit_h_min -23
_diffrn_reflns_limit_k_max 22
_diffrn_reflns_limit_k_min -22
_diffrn_reflns_limit_l_max 13
_diffrn_reflns_limit_l_min -8
_diffrn_reflns_number 26870
_diffrn_reflns_point_group_measured_fraction_full 0.940
_diffrn_reflns_point_group_measured_fraction_max 0.991
_diffrn_reflns_theta_full 67.684
_diffrn_reflns_theta_max 65.286
_diffrn_reflns_theta_min 4.288
_diffrn_source 'sealed X-ray tube'
_diffrn_source_type 'SuperNova (Cu) X-ray Source'
_exptl_absorpt_coefficient_mu 0.666
_exptl_absorpt_correction_T_max 1.00000
_exptl_absorpt_correction_T_min 0.73770
_exptl_absorpt_correction_type multi-scan
_exptl_absorpt_process_details
;
CrysAlisPro, Agilent Technologies,
Version 1.171.37.35 (release 13-08-2014 CrysAlis171 .NET)
(compiled Aug 13 2014,18:06:01)
Empirical absorption correction using spherical harmonics,
 implemented in SCALE3 ABSPACK scaling algorithm.
;
_exptl_crystal_colour colourless
_exptl_crystal_colour_primary colourless
_exptl_crystal_density_diffrn 1.246
_exptl_crystal_description plate
_exptl_crystal_F_000 1776
_exptl_crystal_size_max 0.22
_exptl_crystal_size_mid 0.11
_exptl_crystal_size_min 0.02
_refine_diff_density_max 0.587
_refine_diff_density_min -0.344
_refine_diff_density_rms 0.041
_refine_ls_extinction_method none
_refine_ls_goodness_of_fit_ref 1.013
_refine_ls_hydrogen_treatment constr
_refine_ls_matrix_type full
_refine_ls_number_parameters 571
_refine_ls_number_reflns 7659
_refine_ls_number_restraints 25
_refine_ls_restrained_S_all 1.033
_refine_ls_R_factor_all 0.1024
_refine_ls_R_factor_gt 0.0653
_refine_ls_shift/su_max 0.000
_refine_ls_shift/su_mean 0.000
_refine_ls_structure_factor_coef Fsqd
_refine_ls_weighting_details 'w=1/[\s^2^(Fo^2^)+(0.0798P)^2^+2.1018P] where P=(Fo^2^+2Fc^2^)/3'
_refine_ls_weighting_scheme calc
_refine_ls_wR_factor_gt 0.1615
_refine_ls_wR_factor_ref 0.1877
_reflns_Friedel_coverage 0.000
_reflns_number_gt 4941
_reflns_number_total 7659
_reflns_threshold_expression 'I > 2\s(I)'
_cod_data_source_file d0nj02923h2.cif
_cod_data_source_block photo5cch3
_cod_depositor_comments
;Adding full bibliography for 7059847--7059851.cif.

 Adding full bibliography for 7059847--7059851.cif.
;
_cod_database_code 7059850
_shelxl_version_number 2014/6
_chemical_oxdiff_formula 'c28 h22 o4'
_shelx_space_group_comment
;
The symmetry employed for this shelxl refinement is uniquely defined
by the following loop, which should always be used as a source of
symmetry information in preference to the above space-group names.
They are only intended as comments.
;
_reflns_odcompleteness_completeness 99.93
_reflns_odcompleteness_iscentric 1
_reflns_odcompleteness_theta 62.30
_olex2_refinement_description
;
1. Fixed Uiso
 At 1.2 times of:
  All C(H) groups, All C(H,H) groups
 At 1.5 times of:
  All C(H,H,H) groups
2. Restrained distances
 O7-C61
 1.45 with sigma of 0.02
3. Uiso/Uaniso restraints and constraints
C53 \\sim O7 \\sim C61: within 1.7A with sigma of 0.01 and sigma for terminal
atoms of 0.02
C58 \\sim O8 \\sim C62: within 1.7A with sigma of 0.01 and sigma for terminal
atoms of 0.02
Uanis(C50) = Uanis(C51) = Uanis(C52) = Uanis(C53) = Uanis(C54) = Uanis(C55) =
Uanis(C56) = Uanis(C57) = Uanis(C58) = Uanis(C59) = Uanis(C60)
4. Others
 Fixed Sof: O7(0.5) O8(0.5) C51(0.5) H51(0.5) C52(0.5) H52(0.5) C53(0.5)
 C54(0.5) H54(0.5) C55(0.5) H55(0.5) C56(0.5) H56(0.5) C57(0.5) H57(0.5)
 C58(0.5) C59(0.5) H59(0.5) C60(0.5) H60(0.5) C61(0.5) H61A(0.5) H61B(0.5)
 H61C(0.5) C62(0.5) H62A(0.5) H62B(0.5) H62C(0.5)
5.a Ternary CH refined with riding coordinates:
 C33(H33), C5AA(H5AA)
5.b Secondary CH2 refined with riding coordinates:
 C32(H32A,H32B), C1AA(H1AA,H1AB)
5.c Aromatic/amide H refined with riding coordinates:
 C37(H37), C38(H38), C39(H39), C40(H40), C44(H44), C45(H45), C46(H46),
 C47(H47), C48(H48), C51(H51), C52(H52), C54(H54), C55(H55), C56(H56), C57(H57),
  C59(H59), C60(H60), C9(H9), C10(H10), C11(H11), C12(H12), C16(H16), C17(H17),
 C18(H18), C19(H19), C20(H20), C23(H23), C24(H24), C26(H26), C27(H27)
5.d Fitted hexagon refined as free rotating group:
 C50(C51,C52,C53,C54,C55)
5.e Idealised Me refined with riding coordinates:
 C61(H61A,H61B,H61C), C62(H62A,H62B,H62C)
5.f Idealised Me refined as rotating group:
 C49(H49A,H49B,H49C), C21(H21A,H21B,H21C), C28(H28A,H28B,H28C)
;
_olex2_submission_special_instructions 'No special instructions were received'

loop_
_space_group_symop_operation_xyz
'x, y, z'
'-x, y+1/2, -z+1/2'
'-x, -y, -z'
'x, -y-1/2, z-1/2'

loop_
_atom_site_label
_atom_site_type_symbol
_atom_site_fract_x
_atom_site_fract_y
_atom_site_fract_z
_atom_site_U_iso_or_equiv
_atom_site_adp_type
_atom_site_occupancy
_atom_site_site_symmetry_order
_atom_site_calc_flag
_atom_site_refinement_flags_posn
_atom_site_refinement_flags_adp
_atom_site_refinement_flags_occupancy
_atom_site_disorder_assembly
_atom_site_disorder_group
O0AA O 0.33795(13) 0.59674(13) -0.17026(17) 0.0737(7) Uani 1 1 d . . . . .
O5 O 0.41309(14) 0.43481(13) 0.1223(2) 0.0818(7) Uani 1 1 d . . . . .
O6 O 0.19614(14) 0.59285(12) 0.19783(19) 0.0751(7) Uani 1 1 d . . . . .
O7 O 0.0022(7) 0.3857(6) -0.1051(9) 0.149(3) Uani 0.5 1 d D U P A 1
O8 O 0.0229(4) 0.3911(5) -0.1827(12) 0.124(2) Uani 0.5 1 d . U P B 2
C29 C 0.36895(15) 0.58605(15) 0.0362(2) 0.0492(7) Uani 1 1 d . . . . .
C30 C 0.33147(16) 0.52510(14) 0.0812(2) 0.0499(7) Uani 1 1 d . . . . .
C31 C 0.35707(18) 0.45239(16) 0.1110(3) 0.0577(8) Uani 1 1 d . . . . .
C32 C 0.30026(18) 0.40730(17) 0.1318(3) 0.0685(9) Uani 1 1 d . . . . .
H32A H 0.3096 0.3807 0.2037 0.082 Uiso 1 1 calc R . . . .
H32B H 0.2906 0.3745 0.0676 0.082 Uiso 1 1 calc R . . . .
C33 C 0.24314(17) 0.45653(16) 0.1407(3) 0.0595(8) Uani 1 1 d . . . . .
H33 H 0.2341 0.4589 0.2225 0.071 Uiso 1 1 calc R . . . .
C34 C 0.26953(16) 0.52735(15) 0.1057(2) 0.0513(7) Uani 1 1 d . . . . .
C35 C 0.22847(17) 0.59040(16) 0.1154(2) 0.0575(8) Uani 1 1 d . . . . .
C36 C 0.22506(17) 0.64855(16) 0.0282(3) 0.0583(8) Uani 1 1 d . . . . .
C37 C 0.1746(2) 0.69605(19) 0.0322(3) 0.0804(11) Uani 1 1 d . . . . .
H37 H 0.1468 0.6912 0.0899 0.097 Uiso 1 1 calc R . . . .
C38 C 0.1648(2) 0.7500(2) -0.0471(4) 0.0937(13) Uani 1 1 d . . . . .
H38 H 0.1312 0.7819 -0.0420 0.112 Uiso 1 1 calc R . . . .
C39 C 0.2048(2) 0.7565(2) -0.1338(4) 0.0845(12) Uani 1 1 d . . . . .
H39 H 0.1981 0.7928 -0.1880 0.101 Uiso 1 1 calc R . . . .
C40 C 0.25481(19) 0.70967(18) -0.1414(3) 0.0702(9) Uani 1 1 d . . . . .
H40 H 0.2813 0.7144 -0.2012 0.084 Uiso 1 1 calc R . . . .
C41 C 0.26606(17) 0.65526(16) -0.0603(2) 0.0562(8) Uani 1 1 d . . . . .
C42 C 0.32466(16) 0.61123(16) -0.0731(2) 0.0547(8) Uani 1 1 d . . . . .
C43 C 0.38254(14) 0.64364(15) 0.1287(2) 0.0472(7) Uani 1 1 d . . . . .
C44 C 0.39925(16) 0.62625(16) 0.2451(2) 0.0557(7) Uani 1 1 d . . . . .
H44 H 0.3956 0.5798 0.2690 0.067 Uiso 1 1 calc R . . . .
C45 C 0.42122(17) 0.67666(18) 0.3263(3) 0.0607(8) Uani 1 1 d . . . . .
H45 H 0.4323 0.6639 0.4040 0.073 Uiso 1 1 calc R . . . .
C46 C 0.42675(16) 0.74515(17) 0.2931(3) 0.0609(8) Uani 1 1 d . . . . .
H46 H 0.4422 0.7788 0.3478 0.073 Uiso 1 1 calc R . . . .
C47 C 0.40940(17) 0.76422(17) 0.1785(3) 0.0615(8) Uani 1 1 d . . . . .
H47 H 0.4121 0.8110 0.1559 0.074 Uiso 1 1 calc R . . . .
C48 C 0.38791(16) 0.71374(16) 0.0973(2) 0.0558(8) Uani 1 1 d . . . . .
H48 H 0.3768 0.7269 0.0198 0.067 Uiso 1 1 calc R . . . .
C49 C 0.43437(17) 0.56291(17) -0.0031(3) 0.0637(9) Uani 1 1 d . . . . .
H49A H 0.4624 0.5469 0.0636 0.096 Uiso 1 1 calc GR . . . .
H49B H 0.4541 0.6020 -0.0384 0.096 Uiso 1 1 calc GR . . . .
H49C H 0.4273 0.5254 -0.0589 0.096 Uiso 1 1 calc GR . . . .
C50 C 0.18178(15) 0.4386(2) 0.0656(3) 0.0802(6) Uani 1 1 d . . . . .
C51 C 0.1273(2) 0.4373(3) 0.1261(3) 0.0802(6) Uani 0.5 1 d G . P A 1
H51 H 0.1309 0.4487 0.2052 0.096 Uiso 0.5 1 calc R . P A 1
C52 C 0.06730(17) 0.4189(4) 0.0683(5) 0.0802(6) Uani 0.5 1 d G . P A 1
H52 H 0.0308 0.4180 0.1087 0.096 Uiso 0.5 1 calc R . P A 1
C53 C 0.0618(2) 0.4019(4) -0.0500(5) 0.0802(6) Uani 0.5 1 d G U P A 1
C54 C 0.1163(3) 0.4033(4) -0.1105(3) 0.0802(6) Uani 0.5 1 d G . P A 1
H54 H 0.1127 0.3919 -0.1896 0.096 Uiso 0.5 1 calc R . P A 1
C55 C 0.1763(2) 0.4216(3) -0.0527(3) 0.0802(6) Uani 0.5 1 d G . P A 1
H55 H 0.2128 0.4225 -0.0931 0.096 Uiso 0.5 1 calc R . P A 1
C56 C 0.1192(4) 0.4345(5) 0.0919(7) 0.0802(6) Uani 0.5 1 d . . P B 2
H56 H 0.1120 0.4421 0.1694 0.096 Uiso 0.5 1 calc R . P B 2
C57 C 0.0659(4) 0.4199(5) 0.0134(8) 0.0802(6) Uani 0.5 1 d . . P B 2
H57 H 0.0247 0.4182 0.0381 0.096 Uiso 0.5 1 calc R . P B 2
C58 C 0.0742(4) 0.4077(5) -0.1019(7) 0.0802(6) Uani 0.5 1 d . U P B 2
C59 C 0.1366(4) 0.4143(5) -0.1392(7) 0.0802(6) Uani 0.5 1 d . . P B 2
H59 H 0.1431 0.4091 -0.2176 0.096 Uiso 0.5 1 calc R . P B 2
C60 C 0.1885(4) 0.4288(5) -0.0537(7) 0.0802(6) Uani 0.5 1 d . . P B 2
H60 H 0.2298 0.4322 -0.0775 0.096 Uiso 0.5 1 calc R . P B 2
C61 C -0.0057(14) 0.3691(15) -0.2258(13) 0.222(8) Uani 0.5 1 d D U P A 1
H61A H -0.0168 0.4110 -0.2703 0.333 Uiso 0.5 1 calc R . P A 1
H61B H -0.0398 0.3351 -0.2410 0.333 Uiso 0.5 1 calc R . P A 1
H61C H 0.0340 0.3501 -0.2481 0.333 Uiso 0.5 1 calc R . P A 1
C62 C -0.0388(7) 0.3780(10) -0.139(2) 0.167(6) Uani 0.5 1 d . U P B 2
H62A H -0.0715 0.3714 -0.2041 0.251 Uiso 0.5 1 calc R . P B 2
H62B H -0.0501 0.4174 -0.0935 0.251 Uiso 0.5 1 calc R . P B 2
H62C H -0.0357 0.3365 -0.0915 0.251 Uiso 0.5 1 calc R . P B 2
O1 O 0.58654(13) 0.43187(13) 0.4350(3) 0.0825(7) Uani 1 1 d . . . . .
O2 O 0.80018(13) 0.59497(12) 0.58519(19) 0.0725(7) Uani 1 1 d . . . . .
O3 O 0.65651(14) 0.59403(14) 0.16264(18) 0.0812(8) Uani 1 1 d . . . . .
O4 O 0.9850(2) 0.3896(3) 0.3093(5) 0.1619(19) Uani 1 1 d . . . . .
C0AA C 0.64213(18) 0.45014(16) 0.4412(3) 0.0574(8) Uani 1 1 d . . . . .
C1 C 0.62625(16) 0.58224(15) 0.3574(2) 0.0524(7) Uani 1 1 d . . . . .
C1AA C 0.70004(16) 0.40635(17) 0.4818(3) 0.0632(8) Uani 1 1 d . . . . .
H1AA H 0.7101 0.3745 0.4203 0.076 Uiso 1 1 calc R . . . .
H1AB H 0.6920 0.3788 0.5498 0.076 Uiso 1 1 calc R . . . .
C2 C 0.66594(16) 0.52324(14) 0.4188(2) 0.0491(7) Uani 1 1 d . . . . .
C2AA C 0.72766(16) 0.52709(15) 0.4660(2) 0.0496(7) Uani 1 1 d . . . . .
C3AA C 0.76711(16) 0.59166(15) 0.4904(2) 0.0532(7) Uani 1 1 d . . . . .
C4AA C 0.76864(17) 0.64935(16) 0.4038(3) 0.0581(8) Uani 1 1 d . . . . .
C5AA C 0.75609(16) 0.45784(15) 0.5127(3) 0.0545(7) Uani 1 1 d . . . . .
H5AA H 0.7650 0.4609 0.5980 0.065 Uiso 1 1 calc R . . . .
C9 C 0.8185(2) 0.69891(18) 0.4273(3) 0.0753(10) Uani 1 1 d . . . . .
H9 H 0.8466 0.6953 0.4958 0.090 Uiso 1 1 calc R . . . .
C10 C 0.8262(2) 0.7529(2) 0.3499(4) 0.0922(13) Uani 1 1 d . . . . .
H10 H 0.8585 0.7864 0.3674 0.111 Uiso 1 1 calc R . . . .
C11 C 0.7863(2) 0.7572(2) 0.2475(4) 0.0924(14) Uani 1 1 d . . . . .
H11 H 0.7922 0.7931 0.1948 0.111 Uiso 1 1 calc R . . . .
C12 C 0.7376(2) 0.7089(2) 0.2215(3) 0.0787(11) Uani 1 1 d . . . . .
H12 H 0.7109 0.7125 0.1513 0.094 Uiso 1 1 calc R . . . .
C13 C 0.72754(17) 0.65419(16) 0.2996(3) 0.0590(8) Uani 1 1 d . . . . .
C14 C 0.66946(17) 0.60844(16) 0.2647(2) 0.0576(8) Uani 1 1 d . . . . .
C15 C 0.61050(15) 0.63999(14) 0.4420(2) 0.0476(7) Uani 1 1 d . . . . .
C16 C 0.60507(16) 0.71019(16) 0.4084(3) 0.0565(8) Uani 1 1 d . . . . .
H16 H 0.6167 0.7234 0.3356 0.068 Uiso 1 1 calc R . . . .
C17 C 0.58290(17) 0.76069(16) 0.4804(3) 0.0607(8) Uani 1 1 d . . . . .
H17 H 0.5799 0.8074 0.4561 0.073 Uiso 1 1 calc R . . . .
C18 C 0.56525(17) 0.74224(18) 0.5879(3) 0.0636(9) Uani 1 1 d . . . . .
H18 H 0.5496 0.7761 0.6362 0.076 Uiso 1 1 calc R . . . .
C19 C 0.57089(19) 0.67318(19) 0.6236(3) 0.0683(9) Uani 1 1 d . . . . .
H19 H 0.5597 0.6605 0.6969 0.082 Uiso 1 1 calc R . . . .
C20 C 0.59298(17) 0.62272(16) 0.5517(2) 0.0590(8) Uani 1 1 d . . . . .
H20 H 0.5962 0.5763 0.5770 0.071 Uiso 1 1 calc R . . . .
C21 C 0.56195(18) 0.55584(18) 0.2930(3) 0.0675(9) Uani 1 1 d . . . . .
H21A H 0.5703 0.5165 0.2443 0.101 Uiso 1 1 calc GR . . . .
H21B H 0.5420 0.5930 0.2452 0.101 Uiso 1 1 calc GR . . . .
H21C H 0.5335 0.5416 0.3491 0.101 Uiso 1 1 calc GR . . . .
C22 C 0.81822(16) 0.44073(16) 0.4617(3) 0.0578(8) Uani 1 1 d . . . . .
C23 C 0.8759(2) 0.4362(2) 0.5304(4) 0.0802(11) Uani 1 1 d . . . . .
H23 H 0.8770 0.4442 0.6104 0.096 Uiso 1 1 calc R . . . .
C24 C 0.9336(2) 0.4199(3) 0.4830(5) 0.1011(15) Uani 1 1 d . . . . .
H24 H 0.9728 0.4180 0.5307 0.121 Uiso 1 1 calc R . . . .
C25 C 0.9315(2) 0.4066(3) 0.3647(5) 0.1013(14) Uani 1 1 d . . . . .
C26 C 0.8747(3) 0.4129(3) 0.2956(5) 0.1155(18) Uani 1 1 d . . . . .
H26 H 0.8735 0.4059 0.2153 0.139 Uiso 1 1 calc R . . . .
C27 C 0.8188(2) 0.4295(2) 0.3435(3) 0.0876(12) Uani 1 1 d . . . . .
H27 H 0.7802 0.4332 0.2946 0.105 Uiso 1 1 calc R . . . .
C28 C 1.0403(4) 0.3706(5) 0.3786(9) 0.215(5) Uani 1 1 d . . . . .
H28A H 1.0726 0.3557 0.3301 0.322 Uiso 1 1 calc GR . . . .
H28B H 1.0306 0.3326 0.4290 0.322 Uiso 1 1 calc GR . . . .
H28C H 1.0562 0.4101 0.4252 0.322 Uiso 1 1 calc GR . . . .

loop_
_atom_site_aniso_label
_atom_site_aniso_U_11
_atom_site_aniso_U_22
_atom_site_aniso_U_33
_atom_site_aniso_U_23
_atom_site_aniso_U_13
_atom_site_aniso_U_12
O0AA 0.1039(19) 0.0789(16) 0.0384(11) 0.0007(10) 0.0082(11) 0.0051(14)
O5 0.0788(19) 0.0562(15) 0.107(2) 0.0136(13) -0.0041(14) 0.0119(13)
O6 0.111(2) 0.0606(14) 0.0581(13) 0.0028(10) 0.0289(13) 0.0180(13)
O7 0.114(6) 0.205(7) 0.119(6) 0.000(6) -0.024(6) -0.028(6)
O8 0.087(5) 0.162(6) 0.118(6) -0.006(5) -0.014(4) -0.031(4)
C29 0.0664(19) 0.0406(15) 0.0406(14) 0.0004(11) 0.0057(12) 0.0065(13)
C30 0.075(2) 0.0349(14) 0.0380(13) -0.0020(11) -0.0016(13) 0.0039(13)
C31 0.078(2) 0.0415(16) 0.0512(16) -0.0012(12) -0.0021(14) 0.0037(16)
C32 0.088(3) 0.0448(18) 0.070(2) 0.0086(15) -0.0032(17) 0.0018(17)
C33 0.087(2) 0.0424(16) 0.0501(16) 0.0015(13) 0.0120(15) -0.0022(16)
C34 0.077(2) 0.0391(15) 0.0367(13) -0.0001(11) 0.0015(13) 0.0017(14)
C35 0.084(2) 0.0447(17) 0.0434(15) -0.0021(12) 0.0069(14) 0.0050(15)
C36 0.081(2) 0.0413(16) 0.0516(16) -0.0023(13) 0.0026(15) 0.0063(15)
C37 0.105(3) 0.062(2) 0.076(2) 0.0038(18) 0.016(2) 0.024(2)
C38 0.115(4) 0.063(3) 0.102(3) 0.015(2) 0.008(3) 0.029(2)
C39 0.107(3) 0.055(2) 0.087(3) 0.0263(19) -0.008(2) 0.009(2)
C40 0.086(3) 0.058(2) 0.0631(19) 0.0146(16) -0.0048(17) -0.0003(19)
C41 0.078(2) 0.0460(17) 0.0426(15) 0.0048(12) -0.0046(14) 0.0002(15)
C42 0.080(2) 0.0454(16) 0.0375(15) 0.0036(12) 0.0027(13) -0.0043(15)
C43 0.0599(18) 0.0422(15) 0.0397(14) -0.0005(11) 0.0069(12) 0.0020(13)
C44 0.079(2) 0.0429(16) 0.0450(15) 0.0024(12) 0.0051(14) 0.0028(15)
C45 0.077(2) 0.064(2) 0.0403(15) -0.0073(14) 0.0032(14) -0.0008(17)
C46 0.071(2) 0.055(2) 0.0581(18) -0.0168(15) 0.0109(15) -0.0062(16)
C47 0.077(2) 0.0411(16) 0.068(2) -0.0018(14) 0.0127(16) -0.0056(15)
C48 0.076(2) 0.0460(17) 0.0450(15) 0.0046(12) 0.0063(14) -0.0023(15)
C49 0.083(2) 0.0550(19) 0.0543(17) -0.0055(14) 0.0116(15) 0.0080(17)
C50 0.0717(13) 0.0893(13) 0.0787(13) -0.0081(12) 0.0044(10) -0.0090(11)
C51 0.0717(13) 0.0893(13) 0.0787(13) -0.0081(12) 0.0044(10) -0.0090(11)
C52 0.0717(13) 0.0893(13) 0.0787(13) -0.0081(12) 0.0044(10) -0.0090(11)
C53 0.0717(13) 0.0893(13) 0.0787(13) -0.0081(12) 0.0044(10) -0.0090(11)
C54 0.0717(13) 0.0893(13) 0.0787(13) -0.0081(12) 0.0044(10) -0.0090(11)
C55 0.0717(13) 0.0893(13) 0.0787(13) -0.0081(12) 0.0044(10) -0.0090(11)
C56 0.0717(13) 0.0893(13) 0.0787(13) -0.0081(12) 0.0044(10) -0.0090(11)
C57 0.0717(13) 0.0893(13) 0.0787(13) -0.0081(12) 0.0044(10) -0.0090(11)
C58 0.0717(13) 0.0893(13) 0.0787(13) -0.0081(12) 0.0044(10) -0.0090(11)
C59 0.0717(13) 0.0893(13) 0.0787(13) -0.0081(12) 0.0044(10) -0.0090(11)
C60 0.0717(13) 0.0893(13) 0.0787(13) -0.0081(12) 0.0044(10) -0.0090(11)
C61 0.185(15) 0.300(18) 0.163(14) -0.010(14) -0.062(13) -0.058(14)
C62 0.082(8) 0.206(13) 0.202(15) -0.004(11) -0.035(9) -0.039(9)
O1 0.0697(17) 0.0573(15) 0.121(2) 0.0126(14) 0.0114(14) -0.0046(13)
O2 0.1038(19) 0.0561(14) 0.0547(13) -0.0022(10) -0.0047(12) -0.0134(13)
O3 0.121(2) 0.0851(18) 0.0384(12) -0.0024(11) 0.0119(12) 0.0075(15)
O4 0.093(3) 0.199(5) 0.204(5) 0.023(4) 0.065(3) 0.043(3)
C0AA 0.071(2) 0.0447(17) 0.0573(17) -0.0026(13) 0.0118(15) 0.0019(16)
C1 0.070(2) 0.0457(16) 0.0407(14) -0.0009(12) 0.0045(13) 0.0081(14)
C1AA 0.072(2) 0.0435(17) 0.076(2) 0.0052(15) 0.0163(16) 0.0022(16)
C2 0.069(2) 0.0370(15) 0.0427(14) -0.0033(11) 0.0106(13) 0.0024(13)
C2AA 0.073(2) 0.0399(15) 0.0377(13) -0.0008(11) 0.0134(13) 0.0031(14)
C3AA 0.075(2) 0.0404(16) 0.0442(15) -0.0060(12) 0.0067(14) -0.0005(14)
C4AA 0.081(2) 0.0420(16) 0.0544(17) -0.0007(13) 0.0189(15) 0.0000(15)
C5AA 0.073(2) 0.0425(16) 0.0481(15) 0.0040(12) 0.0072(13) 0.0056(14)
C9 0.094(3) 0.051(2) 0.083(2) 0.0009(17) 0.019(2) -0.0106(19)
C10 0.114(4) 0.052(2) 0.116(3) 0.007(2) 0.038(3) -0.015(2)
C11 0.122(4) 0.063(2) 0.099(3) 0.030(2) 0.044(3) 0.003(3)
C12 0.100(3) 0.071(2) 0.069(2) 0.0256(18) 0.030(2) 0.020(2)
C13 0.082(2) 0.0493(17) 0.0491(16) 0.0075(13) 0.0222(15) 0.0108(16)
C14 0.086(2) 0.0488(17) 0.0387(15) 0.0048(12) 0.0096(14) 0.0146(16)
C15 0.0590(18) 0.0409(15) 0.0422(14) -0.0015(11) 0.0018(12) 0.0058(13)
C16 0.075(2) 0.0460(17) 0.0494(15) 0.0041(13) 0.0106(14) 0.0095(15)
C17 0.075(2) 0.0377(15) 0.069(2) -0.0040(14) 0.0052(16) 0.0033(15)
C18 0.073(2) 0.061(2) 0.0574(18) -0.0161(15) 0.0071(15) 0.0091(17)
C19 0.093(3) 0.067(2) 0.0474(16) 0.0019(15) 0.0191(16) 0.0127(19)
C20 0.085(2) 0.0457(17) 0.0479(16) 0.0048(13) 0.0133(14) 0.0090(16)
C21 0.082(2) 0.059(2) 0.0583(18) -0.0100(15) -0.0057(16) 0.0047(18)
C22 0.065(2) 0.0398(16) 0.0681(19) 0.0013(13) 0.0058(15) 0.0008(14)
C23 0.074(3) 0.070(2) 0.095(3) -0.001(2) -0.001(2) 0.002(2)
C24 0.061(3) 0.091(3) 0.148(5) 0.010(3) -0.003(3) 0.004(2)
C25 0.076(3) 0.101(4) 0.133(4) 0.004(3) 0.036(3) 0.010(3)
C26 0.094(4) 0.162(5) 0.095(3) -0.010(3) 0.031(3) 0.026(3)
C27 0.078(3) 0.113(3) 0.072(2) -0.012(2) 0.0108(19) 0.015(2)
C28 0.098(5) 0.248(11) 0.308(12) 0.067(9) 0.068(6) 0.054(6)

loop_
_atom_type_symbol
_atom_type_description
_atom_type_scat_dispersion_real
_atom_type_scat_dispersion_imag
_atom_type_scat_source
C C 0.0181 0.0091 'International Tables Vol C Tables 4.2.6.8 and 6.1.1.4'
H H 0.0000 0.0000 'International Tables Vol C Tables 4.2.6.8 and 6.1.1.4'
O O 0.0492 0.0322 'International Tables Vol C Tables 4.2.6.8 and 6.1.1.4'

loop_
_geom_angle_atom_site_label_1
_geom_angle_atom_site_label_2
_geom_angle_atom_site_label_3
_geom_angle
_geom_angle_site_symmetry_1
_geom_angle_site_symmetry_3
_geom_angle_publ_flag
C53 O7 C61 121(2) . . ?
C58 O8 C62 117.3(17) . . ?
C30 C29 C42 103.4(2) . . ?
C30 C29 C43 111.9(2) . . ?
C30 C29 C49 112.5(2) . . ?
C43 C29 C42 113.0(2) . . ?
C43 C29 C49 107.8(3) . . ?
C49 C29 C42 108.3(2) . . ?
C31 C30 C29 126.6(3) . . ?
C34 C30 C29 125.7(3) . . ?
C34 C30 C31 107.6(3) . . ?
O5 C31 C30 126.3(3) . . ?
O5 C31 C32 126.3(3) . . ?
C32 C31 C30 107.3(3) . . ?
C31 C32 H32A 110.3 . . ?
C31 C32 H32B 110.3 . . ?
C31 C32 C33 106.9(3) . . ?
H32A C32 H32B 108.6 . . ?
C33 C32 H32A 110.3 . . ?
C33 C32 H32B 110.3 . . ?
C32 C33 H33 108.9 . . ?
C32 C33 C34 102.8(3) . . ?
C34 C33 H33 108.9 . . ?
C50 C33 C32 116.2(3) . . ?
C50 C33 H33 108.9 . . ?
C50 C33 C34 110.8(3) . . ?
C30 C34 C33 113.9(3) . . ?
C30 C34 C35 127.7(3) . . ?
C35 C34 C33 118.0(3) . . ?
O6 C35 C34 117.3(3) . . ?
O6 C35 C36 120.3(3) . . ?
C34 C35 C36 122.4(3) . . ?
C37 C36 C35 116.3(3) . . ?
C37 C36 C41 119.0(3) . . ?
C41 C36 C35 124.6(3) . . ?
C36 C37 H37 119.2 . . ?
C38 C37 C36 121.5(4) . . ?
C38 C37 H37 119.2 . . ?
C37 C38 H38 120.2 . . ?
C39 C38 C37 119.5(4) . . ?
C39 C38 H38 120.2 . . ?
C38 C39 H39 119.7 . . ?
C38 C39 C40 120.5(3) . . ?
C40 C39 H39 119.7 . . ?
C39 C40 H40 119.7 . . ?
C39 C40 C41 120.6(4) . . ?
C41 C40 H40 119.7 . . ?
C36 C41 C42 125.8(3) . . ?
C40 C41 C36 118.8(3) . . ?
C40 C41 C42 115.3(3) . . ?
O0AA C42 C29 120.2(3) . . ?
O0AA C42 C41 119.2(3) . . ?
C41 C42 C29 120.6(2) . . ?
C44 C43 C29 120.5(2) . . ?
C44 C43 C48 117.5(3) . . ?
C48 C43 C29 121.3(2) . . ?
C43 C44 H44 119.4 . . ?
C45 C44 C43 121.1(3) . . ?
C45 C44 H44 119.4 . . ?
C44 C45 H45 119.8 . . ?
C46 C45 C44 120.3(3) . . ?
C46 C45 H45 119.8 . . ?
C45 C46 H46 120.1 . . ?
C45 C46 C47 119.8(3) . . ?
C47 C46 H46 120.1 . . ?
C46 C47 H47 120.1 . . ?
C46 C47 C48 119.8(3) . . ?
C48 C47 H47 120.1 . . ?
C43 C48 H48 119.3 . . ?
C47 C48 C43 121.4(3) . . ?
C47 C48 H48 119.3 . . ?
C29 C49 H49A 109.5 . . ?
C29 C49 H49B 109.5 . . ?
C29 C49 H49C 109.5 . . ?
H49A C49 H49B 109.5 . . ?
H49A C49 H49C 109.5 . . ?
H49B C49 H49C 109.5 . . ?
C51 C50 C33 113.7(3) . . ?
C51 C50 C55 120.0 . . ?
C55 C50 C33 126.2(3) . . ?
C56 C50 C33 130.8(4) . . ?
C56 C50 C60 113.9(5) . . ?
C60 C50 C33 115.1(5) . . ?
C50 C51 H51 120.0 . . ?
C52 C51 C50 120.0 . . ?
C52 C51 H51 120.0 . . ?
C51 C52 H52 120.0 . . ?
C51 C52 C53 120.0 . . ?
C53 C52 H52 120.0 . . ?
O7 C53 C52 118.8(7) . . ?
O7 C53 C54 121.2(7) . . ?
C54 C53 C52 120.0 . . ?
C53 C54 H54 120.0 . . ?
C53 C54 C55 120.0 . . ?
C55 C54 H54 120.0 . . ?
C50 C55 H55 120.0 . . ?
C54 C55 C50 120.0 . . ?
C54 C55 H55 120.0 . . ?
C50 C56 H56 117.3 . . ?
C50 C56 C57 125.5(8) . . ?
C57 C56 H56 117.3 . . ?
C56 C57 H57 120.3 . . ?
C58 C57 C56 119.3(8) . . ?
C58 C57 H57 120.3 . . ?
O8 C58 C57 121.5(9) . . ?
O8 C58 C59 119.0(9) . . ?
C57 C58 C59 119.5(7) . . ?
C58 C59 H59 121.2 . . ?
C60 C59 C58 117.6(7) . . ?
C60 C59 H59 121.2 . . ?
C50 C60 H60 118.0 . . ?
C59 C60 C50 124.0(8) . . ?
C59 C60 H60 118.0 . . ?
O7 C61 H61A 109.5 . . ?
O7 C61 H61B 109.5 . . ?
O7 C61 H61C 109.5 . . ?
H61A C61 H61B 109.5 . . ?
H61A C61 H61C 109.5 . . ?
H61B C61 H61C 109.5 . . ?
O8 C62 H62A 109.5 . . ?
O8 C62 H62B 109.5 . . ?
O8 C62 H62C 109.5 . . ?
H62A C62 H62B 109.5 . . ?
H62A C62 H62C 109.5 . . ?
H62B C62 H62C 109.5 . . ?
C28 O4 C25 117.3(6) . . ?
O1 C0AA C1AA 126.4(3) . . ?
O1 C0AA C2 126.0(3) . . ?
C1AA C0AA C2 107.4(3) . . ?
C2 C1 C14 103.4(2) . . ?
C2 C1 C15 112.2(2) . . ?
C2 C1 C21 112.4(3) . . ?
C15 C1 C14 112.8(2) . . ?
C15 C1 C21 107.9(3) . . ?
C21 C1 C14 108.1(2) . . ?
C0AA C1AA H1AA 110.5 . . ?
C0AA C1AA H1AB 110.5 . . ?
C0AA C1AA C5AA 106.3(3) . . ?
H1AA C1AA H1AB 108.7 . . ?
C5AA C1AA H1AA 110.5 . . ?
C5AA C1AA H1AB 110.5 . . ?
C0AA C2 C1 126.1(3) . . ?
C2AA C2 C0AA 107.4(3) . . ?
C2AA C2 C1 126.5(3) . . ?
C2 C2AA C3AA 127.3(3) . . ?
C2 C2AA C5AA 114.5(3) . . ?
C3AA C2AA C5AA 117.7(3) . . ?
O2 C3AA C2AA 117.0(3) . . ?
O2 C3AA C4AA 120.5(3) . . ?
C4AA C3AA C2AA 122.4(3) . . ?
C9 C4AA C3AA 115.8(3) . . ?
C13 C4AA C3AA 124.7(3) . . ?
C13 C4AA C9 119.3(3) . . ?
C1AA C5AA H5AA 109.0 . . ?
C2AA C5AA C1AA 102.5(3) . . ?
C2AA C5AA H5AA 109.0 . . ?
C22 C5AA C1AA 115.6(3) . . ?
C22 C5AA C2AA 111.5(2) . . ?
C22 C5AA H5AA 109.0 . . ?
C4AA C9 H9 119.7 . . ?
C10 C9 C4AA 120.7(4) . . ?
C10 C9 H9 119.7 . . ?
C9 C10 H10 120.1 . . ?
C11 C10 C9 119.9(4) . . ?
C11 C10 H10 120.1 . . ?
C10 C11 H11 119.6 . . ?
C10 C11 C12 120.7(4) . . ?
C12 C11 H11 119.6 . . ?
C11 C12 H12 119.6 . . ?
C11 C12 C13 120.8(4) . . ?
C13 C12 H12 119.6 . . ?
C4AA C13 C12 118.6(4) . . ?
C4AA C13 C14 126.0(3) . . ?
C12 C13 C14 115.3(3) . . ?
O3 C14 C1 120.8(3) . . ?
O3 C14 C13 118.5(3) . . ?
C13 C14 C1 120.6(2) . . ?
C16 C15 C1 122.0(2) . . ?
C20 C15 C1 120.3(3) . . ?
C20 C15 C16 117.3(3) . . ?
C15 C16 H16 119.2 . . ?
C17 C16 C15 121.6(3) . . ?
C17 C16 H16 119.2 . . ?
C16 C17 H17 119.9 . . ?
C18 C17 C16 120.1(3) . . ?
C18 C17 H17 119.9 . . ?
C17 C18 H18 120.3 . . ?
C17 C18 C19 119.3(3) . . ?
C19 C18 H18 120.3 . . ?
C18 C19 H19 119.7 . . ?
C20 C19 C18 120.6(3) . . ?
C20 C19 H19 119.7 . . ?
C15 C20 H20 119.4 . . ?
C19 C20 C15 121.1(3) . . ?
C19 C20 H20 119.4 . . ?
C1 C21 H21A 109.5 . . ?
C1 C21 H21B 109.5 . . ?
C1 C21 H21C 109.5 . . ?
H21A C21 H21B 109.5 . . ?
H21A C21 H21C 109.5 . . ?
H21B C21 H21C 109.5 . . ?
C23 C22 C5AA 121.5(3) . . ?
C23 C22 C27 117.5(4) . . ?
C27 C22 C5AA 121.1(3) . . ?
C22 C23 H23 119.3 . . ?
C22 C23 C24 121.4(4) . . ?
C24 C23 H23 119.3 . . ?
C23 C24 H24 120.5 . . ?
C25 C24 C23 119.0(4) . . ?
C25 C24 H24 120.5 . . ?
O4 C25 C24 123.8(5) . . ?
C26 C25 O4 116.3(5) . . ?
C26 C25 C24 119.8(4) . . ?
C25 C26 H26 119.9 . . ?
C25 C26 C27 120.2(5) . . ?
C27 C26 H26 119.9 . . ?
C22 C27 H27 119.0 . . ?
C26 C27 C22 122.0(4) . . ?
C26 C27 H27 119.0 . . ?
O4 C28 H28A 109.5 . . ?
O4 C28 H28B 109.5 . . ?
O4 C28 H28C 109.5 . . ?
H28A C28 H28B 109.5 . . ?
H28A C28 H28C 109.5 . . ?
H28B C28 H28C 109.5 . . ?

loop_
_geom_bond_atom_site_label_1
_geom_bond_atom_site_label_2
_geom_bond_distance
_geom_bond_site_symmetry_2
_geom_bond_publ_flag
O0AA C42 1.210(3) . ?
O5 C31 1.202(4) . ?
O6 C35 1.220(4) . ?
O7 C53 1.362(12) . ?
O7 C61 1.415(15) . ?
O8 C58 1.371(13) . ?
O8 C62 1.444(18) . ?
C29 C30 1.517(4) . ?
C29 C42 1.550(4) . ?
C29 C43 1.530(4) . ?
C29 C49 1.540(4) . ?
C30 C31 1.507(4) . ?
C30 C34 1.345(4) . ?
C31 C32 1.497(5) . ?
C32 H32A 0.9700 . ?
C32 H32B 0.9700 . ?
C32 C33 1.522(5) . ?
C33 H33 0.9800 . ?
C33 C34 1.524(4) . ?
C33 C50 1.497(4) . ?
C34 C35 1.481(4) . ?
C35 C36 1.488(4) . ?
C36 C37 1.387(5) . ?
C36 C41 1.400(5) . ?
C37 H37 0.9300 . ?
C37 C38 1.372(5) . ?
C38 H38 0.9300 . ?
C38 C39 1.370(6) . ?
C39 H39 0.9300 . ?
C39 C40 1.377(6) . ?
C40 H40 0.9300 . ?
C40 C41 1.395(4) . ?
C41 C42 1.496(5) . ?
C43 C44 1.385(4) . ?
C43 C48 1.388(4) . ?
C44 H44 0.9300 . ?
C44 C45 1.380(4) . ?
C45 H45 0.9300 . ?
C45 C46 1.365(5) . ?
C46 H46 0.9300 . ?
C46 C47 1.376(5) . ?
C47 H47 0.9300 . ?
C47 C48 1.379(4) . ?
C48 H48 0.9300 . ?
C49 H49A 0.9600 . ?
C49 H49B 0.9600 . ?
C49 H49C 0.9600 . ?
C50 C51 1.3900 . ?
C50 C55 1.3900 . ?
C50 C56 1.366(9) . ?
C50 C60 1.406(10) . ?
C51 H51 0.9300 . ?
C51 C52 1.3900 . ?
C52 H52 0.9300 . ?
C52 C53 1.3900 . ?
C53 C54 1.3900 . ?
C54 H54 0.9300 . ?
C54 C55 1.3900 . ?
C55 H55 0.9300 . ?
C56 H56 0.9300 . ?
C56 C57 1.378(11) . ?
C57 H57 0.9300 . ?
C57 C58 1.374(11) . ?
C58 C59 1.412(11) . ?
C59 H59 0.9300 . ?
C59 C60 1.404(11) . ?
C60 H60 0.9300 . ?
C61 H61A 0.9600 . ?
C61 H61B 0.9600 . ?
C61 H61C 0.9600 . ?
C62 H62A 0.9600 . ?
C62 H62B 0.9600 . ?
C62 H62C 0.9600 . ?
O1 C0AA 1.199(4) . ?
O2 C3AA 1.224(4) . ?
O3 C14 1.206(4) . ?
O4 C25 1.377(6) . ?
O4 C28 1.372(9) . ?
C0AA C1AA 1.494(5) . ?
C0AA C2 1.506(4) . ?
C1 C2 1.519(4) . ?
C1 C14 1.547(4) . ?
C1 C15 1.525(4) . ?
C1 C21 1.538(5) . ?
C1AA H1AA 0.9700 . ?
C1AA H1AB 0.9700 . ?
C1AA C5AA 1.532(5) . ?
C2 C2AA 1.337(4) . ?
C2AA C3AA 1.485(4) . ?
C2AA C5AA 1.516(4) . ?
C3AA C4AA 1.483(4) . ?
C4AA C9 1.403(5) . ?
C4AA C13 1.396(5) . ?
C5AA H5AA 0.9800 . ?
C5AA C22 1.508(4) . ?
C9 H9 0.9300 . ?
C9 C10 1.379(5) . ?
C10 H10 0.9300 . ?
C10 C11 1.366(7) . ?
C11 H11 0.9300 . ?
C11 C12 1.374(6) . ?
C12 H12 0.9300 . ?
C12 C13 1.403(5) . ?
C13 C14 1.505(5) . ?
C15 C16 1.390(4) . ?
C15 C20 1.389(4) . ?
C16 H16 0.9300 . ?
C16 C17 1.379(4) . ?
C17 H17 0.9300 . ?
C17 C18 1.371(5) . ?
C18 H18 0.9300 . ?
C18 C19 1.376(5) . ?
C19 H19 0.9300 . ?
C19 C20 1.376(4) . ?
C20 H20 0.9300 . ?
C21 H21A 0.9600 . ?
C21 H21B 0.9600 . ?
C21 H21C 0.9600 . ?
C22 C23 1.363(5) . ?
C22 C27 1.376(5) . ?
C23 H23 0.9300 . ?
C23 C24 1.403(6) . ?
C24 H24 0.9300 . ?
C24 C25 1.379(7) . ?
C25 C26 1.352(7) . ?
C26 H26 0.9300 . ?
C26 C27 1.373(6) . ?
C27 H27 0.9300 . ?
C28 H28A 0.9600 . ?
C28 H28B 0.9600 . ?
C28 H28C 0.9600 . ?
